data_1533392
loop_
_publ_author_name
'Georges, S.'
'Sheptyakov, D.'
'Goutenoire, F.'
'Altorfer, F.'
'Fauth, F.'
'Lacorre, P.'
'Suard, E.'

_publ_section_title
;
 Thermal, structural and transport properties of the fast oxide-ion
 conductors La2-x Rx Mo2 O9 (R= Nd, Gd, Y)
;
_journal_name_full 'Solid State Ionics'
_journal_page_first 231
_journal_page_last 241
_journal_volume 161
_journal_year 2003
_chemical_formula_sum 'La2 Mo2 O9'
_chemical_name_systematic 'La2 (Mo2 O9)'
_space_group_IT_number 198
_symmetry_space_group_name_Hall 'P 2ac 2ab 3'
_symmetry_space_group_name_H-M 'P 21 3'
_cell_angle_alpha 90
_cell_angle_beta 90
_cell_angle_gamma 90
_cell_formula_units_Z 2
_cell_length_a 7.2351
_cell_length_b 7.2351
_cell_length_c 7.2351
_cell_volume 378.733
_citation_journal_id_ASTM SSIOD3
_cod_data_source_file Georges_SSIOD3_2003_920.cif
_cod_data_source_block La2Mo2O9
_cod_original_cell_volume 378.7334
_cod_database_code 1533392

loop_
_symmetry_equiv_pos_as_xyz
x,y,z
-x+1/2,-y,z+1/2
x+1/2,-y+1/2,-z
-x,y+1/2,-z+1/2
z,x,y
-z+1/2,-x,y+1/2
z+1/2,-x+1/2,-y
-z,x+1/2,-y+1/2
y,z,x
y+1/2,-z+1/2,-x
-y,z+1/2,-x+1/2
-y+1/2,-z,x+1/2

loop_
_atom_site_label
_atom_site_type_symbol
_atom_site_fract_x
_atom_site_fract_y
_atom_site_fract_z
_atom_site_occupancy
_atom_site_U_iso_or_equiv
Mo1 Mo+6 0.1695 0.1695 0.1695 1 0.0
O3 O-2 0.911 0.645 0.551 0.38 0.0
La1 La+3 0.8529 0.8529 0.8529 1 0.0
O1 O-2 0.3164 0.3164 0.3164 1 0.0
O2 O-2 0.9929 0.182 0.336 0.78 0.0
